data_7013751
loop_
_publ_author_name
'Mehdoui, Thouraya'
'Berthet, Jean-Claude'
'Thu\'ery, Pierre'
'Ephritikhine, Michel'

_publ_section_title
;
 Lanthanide(III)/actinide(III) differentiation in coordination of azine
 molecules to tris(cyclopentadienyl) complexes of cerium and uranium.
;
_journal_issue 4
_journal_name_full 'Dalton transactions (Cambridge, England : 2003)'
_journal_page_first 579
_journal_page_last 590
_journal_paper_doi 10.1039/b313992a
_journal_year 2004
_chemical_formula_sum 'C33 H46 Ce N'
_chemical_formula_weight 596.83
_space_group_IT_number 14
_symmetry_cell_setting monoclinic
_symmetry_space_group_name_Hall '-P 2yn'
_symmetry_space_group_name_H-M 'P 1 21/n 1'
_atom_sites_solution_hydrogens geom
_atom_sites_solution_primary direct
_atom_sites_solution_secondary difmap
_audit_creation_method SHELXL-97
_cell_angle_alpha 90.00
_cell_angle_beta 92.788(5)
_cell_angle_gamma 90.00
_cell_formula_units_Z 4
_cell_length_a 11.0203(9)
_cell_length_b 8.5826(8)
_cell_length_c 31.085(2)
_cell_measurement_reflns_used 19445
_cell_measurement_temperature 100(2)
_cell_measurement_theta_max 25.68
_cell_measurement_theta_min 2.62
_cell_volume 2936.6(4)
_computing_cell_refinement 'DENZO-SMN (Otwinowski & Minor, 1997)'
_computing_data_collection 'Kappa-CCD software (Nonius B.V., 1998)'
_computing_data_reduction 'DENZO-SMN (Otwinowski & Minor, 1997)'
_computing_molecular_graphics 'SHELXTL (Sheldrick, 1999)'
_computing_publication_material 'SHELXTL (Sheldrick, 1999)'
_computing_structure_refinement 'SHELXL-97 (Sheldrick, 1997)'
_computing_structure_solution 'SHELXS-97 (Sheldrick, 1997)'
_diffrn_ambient_temperature 100(2)
_diffrn_measured_fraction_theta_full 0.990
_diffrn_measured_fraction_theta_max 0.990
_diffrn_measurement_device_type 'Nonius Kappa-CCD'
_diffrn_measurement_method '\f scans'
_diffrn_radiation_monochromator graphite
_diffrn_radiation_source 'fine-focus sealed tube'
_diffrn_radiation_type MoK\a
_diffrn_radiation_wavelength 0.71073
_diffrn_reflns_av_R_equivalents 0.0910
_diffrn_reflns_av_sigmaI/netI 0.0803
_diffrn_reflns_limit_h_max 13
_diffrn_reflns_limit_h_min -13
_diffrn_reflns_limit_k_max 10
_diffrn_reflns_limit_k_min -9
_diffrn_reflns_limit_l_max 37
_diffrn_reflns_limit_l_min -37
_diffrn_reflns_number 19445
_diffrn_reflns_theta_full 25.68
_diffrn_reflns_theta_max 25.68
_diffrn_reflns_theta_min 2.62
_diffrn_standards_decay_% 0
_diffrn_standards_interval_time 0
_exptl_absorpt_coefficient_mu 1.570
_exptl_absorpt_correction_T_max 0.954
_exptl_absorpt_correction_T_min 0.811
_exptl_absorpt_correction_type refdelf
_exptl_absorpt_process_details 'program DELABS from PLATON (Spek, 2000)'
_exptl_crystal_colour 'translucent light yellow'
_exptl_crystal_density_diffrn 1.350
_exptl_crystal_density_meas ?
_exptl_crystal_description platelet
_exptl_crystal_F_000 1236
_exptl_crystal_size_max 0.15
_exptl_crystal_size_mid 0.12
_exptl_crystal_size_min 0.05
_refine_diff_density_max 1.097
_refine_diff_density_min -1.245
_refine_diff_density_rms 0.101
_refine_ls_extinction_method none
_refine_ls_goodness_of_fit_ref 1.010
_refine_ls_hydrogen_treatment constr
_refine_ls_matrix_type full
_refine_ls_number_parameters 326
_refine_ls_number_reflns 5517
_refine_ls_number_restraints 0
_refine_ls_restrained_S_all 1.010
_refine_ls_R_factor_all 0.0720
_refine_ls_R_factor_gt 0.0404
_refine_ls_shift/su_max 0.001
_refine_ls_shift/su_mean 0.000
_refine_ls_structure_factor_coef Fsqd
_refine_ls_weighting_details 'calc w=1/[\s^2^(Fo^2^)+(0.0172P)^2^+1.8250P] where P=(Fo^2^+2Fc^2^)/3'
_refine_ls_weighting_scheme calc
_refine_ls_wR_factor_gt 0.0795
_refine_ls_wR_factor_ref 0.0917
_reflns_number_gt 3981
_reflns_number_total 5517
_reflns_threshold_expression >2sigma(I)
_cod_data_source_file b313992a.txt
_cod_data_source_block (Ce,Bu^t^,picoline)
_cod_original_cell_volume 2936.7(4)
_cod_original_sg_symbol_H-M 'P 21/n'
_cod_database_code 7013751

loop_
_symmetry_equiv_pos_as_xyz
'x, y, z'
'-x+1/2, y+1/2, -z+1/2'
'-x, -y, -z'
'x-1/2, -y-1/2, z-1/2'

loop_
_atom_site_label
_atom_site_type_symbol
_atom_site_fract_x
_atom_site_fract_y
_atom_site_fract_z
_atom_site_U_iso_or_equiv
_atom_site_adp_type
_atom_site_occupancy
_atom_site_symmetry_multiplicity
_atom_site_calc_flag
_atom_site_refinement_flags
_atom_site_disorder_assembly
_atom_site_disorder_group
Ce Ce 0.08439(2) 0.01720(3) 0.128629(8) 0.03033(10) Uani 1 1 d . . .
N N 0.2140(4) -0.1913(4) 0.08646(13) 0.0371(10) Uani 1 1 d . . .
C1 C -0.1271(5) -0.1336(5) 0.08113(16) 0.0351(12) Uani 1 1 d . . .
C2 C -0.1732(4) -0.0256(6) 0.11028(15) 0.0362(11) Uani 1 1 d . . .
H2 H -0.2182 -0.0501 0.1339 0.043 Uiso 1 1 calc R . .
C3 C -0.1398(5) 0.1259(6) 0.09776(17) 0.0395(13) Uani 1 1 d . . .
H3 H -0.1572 0.2179 0.1120 0.047 Uiso 1 1 calc R . .
C4 C -0.0756(5) 0.1134(5) 0.06003(16) 0.0370(12) Uani 1 1 d . . .
H4 H -0.0454 0.1956 0.0442 0.044 Uiso 1 1 calc R . .
C5 C -0.0651(4) -0.0465(5) 0.05037(15) 0.0347(11) Uani 1 1 d . . .
H5 H -0.0241 -0.0879 0.0275 0.042 Uiso 1 1 calc R . .
C6 C -0.1627(5) -0.3057(5) 0.07590(16) 0.0360(12) Uani 1 1 d . . .
C7 C -0.0621(5) -0.4006(6) 0.05587(18) 0.0473(14) Uani 1 1 d . . .
H7A H -0.0874 -0.5072 0.0529 0.071 Uiso 1 1 calc R . .
H7B H 0.0106 -0.3951 0.0741 0.071 Uiso 1 1 calc R . .
H7C H -0.0465 -0.3589 0.0280 0.071 Uiso 1 1 calc R . .
C8 C -0.2764(5) -0.3114(6) 0.04559(19) 0.0527(15) Uani 1 1 d . . .
H8A H -0.2593 -0.2634 0.0187 0.079 Uiso 1 1 calc R . .
H8B H -0.3414 -0.2565 0.0584 0.079 Uiso 1 1 calc R . .
H8C H -0.2997 -0.4179 0.0407 0.079 Uiso 1 1 calc R . .
C9 C -0.1953(6) -0.3780(6) 0.11853(18) 0.0552(16) Uani 1 1 d . . .
H9A H -0.2583 -0.3178 0.1308 0.083 Uiso 1 1 calc R . .
H9B H -0.1249 -0.3791 0.1379 0.083 Uiso 1 1 calc R . .
H9C H -0.2233 -0.4828 0.1137 0.083 Uiso 1 1 calc R . .
C10 C 0.0122(4) 0.0036(6) 0.21714(14) 0.0348(10) Uani 1 1 d . . .
C11 C -0.0259(5) -0.1388(5) 0.19862(15) 0.0361(12) Uani 1 1 d . . .
H11 H -0.1063 -0.1698 0.1938 0.043 Uiso 1 1 calc R . .
C12 C 0.0763(5) -0.2269(5) 0.18859(16) 0.0371(12) Uani 1 1 d . . .
H12 H 0.0755 -0.3247 0.1757 0.045 Uiso 1 1 calc R . .
C13 C 0.1801(5) -0.1403(6) 0.20160(16) 0.0389(12) Uani 1 1 d . . .
H13 H 0.2603 -0.1710 0.1989 0.047 Uiso 1 1 calc R . .
C14 C 0.1416(4) -0.0004(6) 0.21922(14) 0.0375(11) Uani 1 1 d . . .
H14 H 0.1922 0.0778 0.2305 0.045 Uiso 1 1 calc R . .
C15 C -0.0669(5) 0.1267(6) 0.23709(16) 0.0393(12) Uani 1 1 d . . .
C16 C -0.0340(7) 0.2908(7) 0.2209(2) 0.071(2) Uani 1 1 d . . .
H16A H -0.0527 0.2976 0.1905 0.107 Uiso 1 1 calc R . .
H16B H 0.0511 0.3093 0.2267 0.107 Uiso 1 1 calc R . .
H16C H -0.0801 0.3676 0.2356 0.107 Uiso 1 1 calc R . .
C17 C -0.0411(6) 0.1260(8) 0.28583(18) 0.0671(19) Uani 1 1 d . . .
H17A H -0.0852 0.2090 0.2986 0.101 Uiso 1 1 calc R . .
H17B H 0.0444 0.1403 0.2921 0.101 Uiso 1 1 calc R . .
H17C H -0.0661 0.0281 0.2974 0.101 Uiso 1 1 calc R . .
C18 C -0.2008(5) 0.0995(8) 0.2273(2) 0.0661(19) Uani 1 1 d . . .
H18A H -0.2165 0.0955 0.1966 0.099 Uiso 1 1 calc R . .
H18B H -0.2466 0.1831 0.2391 0.099 Uiso 1 1 calc R . .
H18C H -0.2244 0.0027 0.2398 0.099 Uiso 1 1 calc R . .
C19 C 0.3203(5) 0.1926(5) 0.13496(16) 0.0340(11) Uani 1 1 d . . .
C20 C 0.2321(5) 0.2803(5) 0.15547(16) 0.0363(12) Uani 1 1 d . . .
H20 H 0.2321 0.3013 0.1848 0.044 Uiso 1 1 calc R . .
C21 C 0.1438(5) 0.3312(5) 0.12425(17) 0.0394(12) Uani 1 1 d . . .
H21 H 0.0754 0.3905 0.1294 0.047 Uiso 1 1 calc R . .
C22 C 0.1773(5) 0.2769(6) 0.08428(17) 0.0400(13) Uani 1 1 d . . .
H22 H 0.1360 0.2955 0.0580 0.048 Uiso 1 1 calc R . .
C23 C 0.2846(5) 0.1888(5) 0.09073(16) 0.0382(12) Uani 1 1 d . . .
H23 H 0.3251 0.1369 0.0694 0.046 Uiso 1 1 calc R . .
C24 C 0.4440(5) 0.1372(6) 0.15331(16) 0.0393(12) Uani 1 1 d . . .
C25 C 0.5418(5) 0.2527(7) 0.13705(18) 0.0482(14) Uani 1 1 d . . .
H25A H 0.6210 0.2203 0.1478 0.072 Uiso 1 1 calc R . .
H25B H 0.5256 0.3558 0.1473 0.072 Uiso 1 1 calc R . .
H25C H 0.5389 0.2528 0.1061 0.072 Uiso 1 1 calc R . .
C26 C 0.4773(5) -0.0229(6) 0.13754(18) 0.0486(13) Uani 1 1 d . . .
H26A H 0.5582 -0.0484 0.1481 0.073 Uiso 1 1 calc R . .
H26B H 0.4736 -0.0238 0.1066 0.073 Uiso 1 1 calc R . .
H26C H 0.4213 -0.0982 0.1479 0.073 Uiso 1 1 calc R . .
C27 C 0.4508(5) 0.1410(6) 0.20252(16) 0.0454(13) Uani 1 1 d . . .
H27A H 0.3944 0.0669 0.2133 0.068 Uiso 1 1 calc R . .
H27B H 0.4305 0.2435 0.2122 0.068 Uiso 1 1 calc R . .
H27C H 0.5316 0.1149 0.2130 0.068 Uiso 1 1 calc R . .
C28 C 0.2657(5) -0.3174(6) 0.10530(17) 0.0406(12) Uani 1 1 d . . .
H28A H 0.2432 -0.3439 0.1328 0.049 Uiso 1 1 calc R . .
C29 C 0.3494(5) -0.4092(6) 0.08632(18) 0.0433(13) Uani 1 1 d . . .
H29A H 0.3808 -0.4974 0.1002 0.052 Uiso 1 1 calc R . .
C30 C 0.3860(5) -0.3682(6) 0.04639(19) 0.0451(14) Uani 1 1 d . . .
H30A H 0.4443 -0.4275 0.0332 0.054 Uiso 1 1 calc R . .
C31 C 0.3360(5) -0.2372(6) 0.02536(17) 0.0431(13) Uani 1 1 d . . .
C32 C 0.2492(5) -0.1552(6) 0.04668(16) 0.0380(12) Uani 1 1 d . . .
H32A H 0.2128 -0.0701 0.0328 0.046 Uiso 1 1 calc R . .
C33 C 0.3766(5) -0.1862(7) -0.01802(17) 0.0553(16) Uani 1 1 d . . .
H33A H 0.4625 -0.1668 -0.0162 0.083 Uiso 1 1 calc R . .
H33B H 0.3345 -0.0925 -0.0267 0.083 Uiso 1 1 calc R . .
H33C H 0.3587 -0.2666 -0.0388 0.083 Uiso 1 1 calc R . .

loop_
_atom_site_aniso_label
_atom_site_aniso_U_11
_atom_site_aniso_U_22
_atom_site_aniso_U_33
_atom_site_aniso_U_23
_atom_site_aniso_U_13
_atom_site_aniso_U_12
Ce 0.03035(15) 0.03115(15) 0.02951(15) 0.00084(13) 0.00160(10) 0.00011(13)
N 0.038(3) 0.031(2) 0.042(3) -0.0037(18) 0.003(2) 0.0014(18)
C1 0.035(3) 0.036(3) 0.033(3) 0.000(2) -0.005(2) 0.003(2)
C2 0.031(3) 0.044(3) 0.034(3) -0.005(2) 0.004(2) 0.001(2)
C3 0.032(3) 0.040(3) 0.045(3) -0.006(2) -0.006(3) 0.005(2)
C4 0.037(3) 0.033(3) 0.039(3) 0.004(2) -0.008(2) -0.002(2)
C5 0.037(3) 0.036(3) 0.032(3) 0.000(2) 0.003(2) 0.002(2)
C6 0.037(3) 0.033(3) 0.039(3) -0.003(2) 0.001(2) -0.003(2)
C7 0.056(4) 0.030(3) 0.055(4) -0.004(2) 0.001(3) 0.003(2)
C8 0.052(4) 0.041(3) 0.065(4) -0.006(3) -0.008(3) -0.002(3)
C9 0.074(5) 0.037(3) 0.055(4) 0.003(3) 0.008(3) -0.015(3)
C10 0.032(2) 0.044(3) 0.028(2) 0.001(2) 0.0023(19) -0.002(2)
C11 0.037(3) 0.036(3) 0.035(3) 0.002(2) 0.003(2) -0.004(2)
C12 0.045(3) 0.030(3) 0.037(3) 0.005(2) 0.000(2) 0.004(2)
C13 0.037(3) 0.043(3) 0.036(3) 0.008(2) 0.001(2) 0.003(2)
C14 0.038(3) 0.046(3) 0.028(2) 0.002(2) 0.002(2) -0.005(2)
C15 0.039(3) 0.045(3) 0.034(3) -0.005(2) 0.007(2) -0.001(2)
C16 0.087(5) 0.042(3) 0.088(5) -0.008(3) 0.042(4) 0.006(3)
C17 0.069(5) 0.090(5) 0.043(4) -0.015(3) 0.003(3) 0.017(4)
C18 0.033(3) 0.076(4) 0.091(5) -0.035(4) 0.016(3) -0.001(3)
C19 0.032(3) 0.031(2) 0.038(3) 0.001(2) 0.000(2) 0.000(2)
C20 0.040(3) 0.032(3) 0.037(3) -0.003(2) 0.004(2) 0.000(2)
C21 0.031(3) 0.030(3) 0.057(4) 0.005(2) -0.001(2) 0.000(2)
C22 0.037(3) 0.042(3) 0.040(3) 0.008(2) -0.007(2) -0.008(2)
C23 0.042(3) 0.038(3) 0.035(3) 0.000(2) 0.007(2) -0.006(2)
C24 0.043(3) 0.039(3) 0.036(3) 0.004(2) 0.000(2) -0.001(2)
C25 0.039(3) 0.057(3) 0.049(3) 0.004(3) 0.002(3) -0.007(3)
C26 0.043(3) 0.050(3) 0.054(3) 0.002(3) 0.001(3) 0.001(3)
C27 0.032(3) 0.058(3) 0.046(3) 0.007(3) -0.004(3) -0.004(2)
C28 0.036(3) 0.042(3) 0.044(3) -0.002(2) 0.006(3) -0.005(2)
C29 0.042(3) 0.032(3) 0.055(4) -0.004(2) 0.000(3) 0.002(2)
C30 0.032(3) 0.043(3) 0.060(4) -0.018(3) 0.005(3) 0.001(2)
C31 0.040(3) 0.047(3) 0.042(3) -0.014(2) -0.003(3) -0.006(2)
C32 0.037(3) 0.042(3) 0.034(3) -0.006(2) -0.002(2) -0.002(2)
C33 0.037(4) 0.086(4) 0.043(3) -0.007(3) 0.008(3) -0.003(3)

loop_
_atom_type_symbol
_atom_type_description
_atom_type_scat_dispersion_real
_atom_type_scat_dispersion_imag
_atom_type_scat_source
C C 0.0033 0.0016 'International Tables Vol C Tables 4.2.6.8 and 6.1.1.4'
H H 0.0000 0.0000 'International Tables Vol C Tables 4.2.6.8 and 6.1.1.4'
N N 0.0061 0.0033 'International Tables Vol C Tables 4.2.6.8 and 6.1.1.4'
Ce Ce -0.2486 2.6331 'International Tables Vol C Tables 4.2.6.8 and 6.1.1.4'

loop_
_geom_angle_atom_site_label_1
_geom_angle_atom_site_label_2
_geom_angle_atom_site_label_3
_geom_angle
_geom_angle_site_symmetry_1
_geom_angle_site_symmetry_3
_geom_angle_publ_flag
N Ce C3 123.01(14) . . ?
N Ce C21 119.52(15) . . ?
C3 Ce C21 82.21(15) . . ?
N Ce C13 83.39(14) . . ?
C3 Ce C13 137.53(16) . . ?
C21 Ce C13 115.30(15) . . ?
N Ce C12 82.02(14) . . ?
C3 Ce C12 115.13(16) . . ?
C21 Ce C12 140.47(15) . . ?
C13 Ce C12 29.05(14) . . ?
N Ce C4 98.88(14) . . ?
C3 Ce C4 29.04(15) . . ?
C21 Ce C4 79.59(14) . . ?
C13 Ce C4 161.64(15) . . ?
C12 Ce C4 132.89(15) . . ?
N Ce C22 94.23(14) . . ?
C3 Ce C22 84.47(15) . . ?
C21 Ce C22 28.71(15) . . ?
C13 Ce C22 129.92(15) . . ?
C12 Ce C22 158.78(15) . . ?
C4 Ce C22 68.29(15) . . ?
N Ce C14 110.51(13) . . ?
C3 Ce C14 120.62(15) . . ?
C21 Ce C14 93.34(15) . . ?
C13 Ce C14 28.50(14) . . ?
C12 Ce C14 47.13(14) . . ?
C4 Ce C14 149.18(15) . . ?
C22 Ce C14 116.90(14) . . ?
N Ce C11 108.37(13) . . ?
C3 Ce C11 90.93(15) . . ?
C21 Ce C11 126.74(15) . . ?
C13 Ce C11 47.08(15) . . ?
C12 Ce C11 28.57(14) . . ?
C4 Ce C11 115.88(15) . . ?
C22 Ce C11 155.42(14) . . ?
C14 Ce C11 46.45(14) . . ?
N Ce C20 111.02(14) . . ?
C3 Ce C20 108.56(14) . . ?
C21 Ce C20 28.77(14) . . ?
C13 Ce C20 87.62(14) . . ?
C12 Ce C20 115.33(14) . . ?
C4 Ce C20 108.21(14) . . ?
C22 Ce C20 46.66(14) . . ?
C14 Ce C20 70.25(14) . . ?
C11 Ce C20 113.54(14) . . ?
N Ce C2 111.16(13) . . ?
C3 Ce C2 28.77(14) . . ?
C21 Ce C2 110.18(14) . . ?
C13 Ce C2 115.20(15) . . ?
C12 Ce C2 88.48(14) . . ?
C4 Ce C2 46.94(14) . . ?
C22 Ce C2 112.19(14) . . ?
C14 Ce C2 110.78(14) . . ?
C11 Ce C2 69.08(14) . . ?
C20 Ce C2 133.77(14) . . ?
N Ce C10 127.99(13) . . ?
C3 Ce C10 93.50(15) . . ?
C21 Ce C10 99.29(15) . . ?
C13 Ce C10 47.42(14) . . ?
C12 Ce C10 47.32(14) . . ?
C4 Ce C10 122.52(14) . . ?
C22 Ce C10 127.87(14) . . ?
C14 Ce C10 28.61(13) . . ?
C11 Ce C10 28.17(13) . . ?
C20 Ce C10 86.22(14) . . ?
C2 Ce C10 82.54(13) . . ?
C28 N C32 116.7(4) . . ?
C28 N Ce 123.4(3) . . ?
C32 N Ce 118.7(3) . . ?
C2 C1 C5 106.7(4) . . ?
C2 C1 C6 127.1(5) . . ?
C5 C1 C6 124.5(4) . . ?
C2 C1 Ce 72.2(3) . . ?
C5 C1 Ce 73.4(3) . . ?
C6 C1 Ce 131.1(3) . . ?
C1 C2 C3 108.8(4) . . ?
C1 C2 Ce 80.2(3) . . ?
C3 C2 Ce 70.8(3) . . ?
C4 C3 C2 108.0(4) . . ?
C4 C3 Ce 77.7(3) . . ?
C2 C3 Ce 80.5(3) . . ?
C3 C4 C5 107.6(4) . . ?
C3 C4 Ce 73.3(3) . . ?
C5 C4 Ce 79.7(3) . . ?
C4 C5 C1 108.8(4) . . ?
C4 C5 Ce 71.9(3) . . ?
C1 C5 Ce 78.9(3) . . ?
C9 C6 C8 107.6(5) . . ?
C9 C6 C7 110.1(4) . . ?
C8 C6 C7 108.6(4) . . ?
C9 C6 C1 111.7(4) . . ?
C8 C6 C1 107.1(4) . . ?
C7 C6 C1 111.6(4) . . ?
C11 C10 C14 106.0(4) . . ?
C11 C10 C15 127.2(4) . . ?
C14 C10 C15 126.2(4) . . ?
C11 C10 Ce 74.8(3) . . ?
C14 C10 Ce 74.0(3) . . ?
C15 C10 Ce 123.2(3) . . ?
C12 C11 C10 109.4(5) . . ?
C12 C11 Ce 73.1(3) . . ?
C10 C11 Ce 77.1(3) . . ?
C11 C12 C13 107.6(4) . . ?
C11 C12 Ce 78.3(3) . . ?
C13 C12 Ce 75.2(3) . . ?
C14 C13 C12 108.0(5) . . ?
C14 C13 Ce 78.0(3) . . ?
C12 C13 Ce 75.7(3) . . ?
C13 C14 C10 109.0(4) . . ?
C13 C14 Ce 73.5(3) . . ?
C10 C14 Ce 77.4(3) . . ?
C18 C15 C10 112.6(4) . . ?
C18 C15 C17 109.5(5) . . ?
C10 C15 C17 108.6(4) . . ?
C18 C15 C16 108.5(5) . . ?
C10 C15 C16 110.6(4) . . ?
C17 C15 C16 106.9(5) . . ?
C20 C19 C23 106.7(4) . . ?
C20 C19 C24 128.4(4) . . ?
C23 C19 C24 123.9(5) . . ?
C20 C19 Ce 71.5(3) . . ?
C23 C19 Ce 74.1(3) . . ?
C24 C19 Ce 128.5(3) . . ?
C19 C20 C21 108.8(5) . . ?
C19 C20 Ce 80.9(3) . . ?
C21 C20 Ce 71.5(3) . . ?
C22 C21 C20 107.8(5) . . ?
C22 C21 Ce 78.0(3) . . ?
C20 C21 Ce 79.8(3) . . ?
C21 C22 C23 108.0(4) . . ?
C21 C22 Ce 73.3(3) . . ?
C23 C22 Ce 80.2(3) . . ?
C22 C23 C19 108.5(5) . . ?
C22 C23 Ce 71.7(3) . . ?
C19 C23 Ce 78.5(3) . . ?
C26 C24 C19 112.9(4) . . ?
C26 C24 C27 110.1(4) . . ?
C19 C24 C27 111.5(4) . . ?
C26 C24 C25 106.8(4) . . ?
C19 C24 C25 107.4(4) . . ?
C27 C24 C25 108.0(4) . . ?
N C28 C29 123.8(5) . . ?
C28 C29 C30 118.5(5) . . ?
C29 C30 C31 120.2(5) . . ?
C32 C31 C30 116.8(5) . . ?
C32 C31 C33 121.6(5) . . ?
C30 C31 C33 121.6(5) . . ?
N C32 C31 124.0(5) . . ?

loop_
_geom_bond_atom_site_label_1
_geom_bond_atom_site_label_2
_geom_bond_distance
_geom_bond_site_symmetry_2
_geom_bond_publ_flag
Ce N 2.673(4) . ?
Ce C3 2.768(5) . ?
Ce C21 2.778(5) . ?
Ce C13 2.803(5) . ?
Ce C12 2.808(5) . ?
Ce C4 2.823(5) . ?
Ce C22 2.838(5) . ?
Ce C14 2.860(4) . ?
Ce C11 2.874(5) . ?
Ce C20 2.883(5) . ?
Ce C2 2.891(5) . ?
Ce C10 2.904(4) . ?
Ce C5 2.923(4) . ?
Ce C23 2.946(4) . ?
Ce C1 2.993(5) . ?
Ce C19 3.002(4) . ?
N C28 1.344(6) . ?
N C32 1.350(6) . ?
C1 C2 1.408(7) . ?
C1 C5 1.416(7) . ?
C1 C6 1.534(6) . ?
C2 C3 1.411(7) . ?
C3 C4 1.403(7) . ?
C4 C5 1.411(7) . ?
C6 C9 1.522(7) . ?
C6 C8 1.531(7) . ?
C6 C7 1.532(7) . ?
C10 C11 1.407(6) . ?
C10 C14 1.425(6) . ?
C10 C15 1.521(7) . ?
C11 C12 1.404(7) . ?
C12 C13 1.407(7) . ?
C13 C14 1.395(7) . ?
C15 C18 1.510(7) . ?
C15 C17 1.528(7) . ?
C15 C16 1.544(8) . ?
C19 C20 1.406(7) . ?
C19 C23 1.412(7) . ?
C19 C24 1.527(7) . ?
C20 C21 1.410(7) . ?
C21 C22 1.394(7) . ?
C22 C23 1.410(7) . ?
C24 C26 1.510(7) . ?
C24 C27 1.528(7) . ?
C24 C25 1.566(7) . ?
C28 C29 1.369(7) . ?
C29 C30 1.370(8) . ?
C30 C31 1.399(8) . ?
C31 C32 1.383(7) . ?
C31 C33 1.506(8) . ?
